data_4317621
loop_
_publ_author_name
'Matthew D. Hall'
'Timothy W. Failes'
'David E. Hibbs'
'Trevor W. Hambley'

_publ_contact_author_address
;
    Centre for Heavy Metals Research
    School of Chemistry
    The University of Sydney
    N.S.W. 2006
    Australia
;
_publ_contact_author_email ' t.hambley@chem.usyd.edu.au'
_publ_contact_author_fax ' 61-2-9351-3329'
_publ_contact_author_name ' Trevor W. Hambley'
_publ_contact_author_phone ' 61-2-9351-2830'
_publ_section_title
;
 Structural Investigations of Palladium(II) and Platinum(II) Complexes of
 Salicylhydroxamic Acid
;
_journal_name_full 'Inorganic Chemistry'
_journal_page_first 1223
_journal_page_last 1228
_journal_paper_doi 10.1021/ic010760q
_journal_volume 41
_journal_year 2002
_chemical_formula_sum 'C43 H35 N O3 P2 Pt'
_chemical_formula_weight 870.75
_chemical_name_common '[Pt(sha)(PPh3)2]'
_chemical_name_systematic
;
  ?
;
_space_group_IT_number 29
_symmetry_cell_setting orthorhombic
_symmetry_space_group_name_Hall 'P 2c -2ac'
_symmetry_space_group_name_H-M 'P c a 21'
_atom_sites_solution_hydrogens geom
_atom_sites_solution_primary direct
_atom_sites_solution_secondary difmap
_audit_creation_method SHELXL-97
_cell_angle_alpha 90.00
_cell_angle_beta 90.00
_cell_angle_gamma 90.00
_cell_formula_units_Z 4
_cell_length_a 17.9325(19)
_cell_length_b 11.3102(12)
_cell_length_c 18.2829(19)
_cell_measurement_temperature 293(2)
_cell_volume 429.6(4)
_computing_cell_refinement SMART
_computing_data_collection SMART
_computing_data_reduction SAINT
_computing_structure_refinement 'SHELXL-97 (Sheldrick, 1997)'
_computing_structure_solution SHELXS-86
_diffrn_ambient_temperature 293(2)
_diffrn_measured_fraction_theta_full 0.974
_diffrn_measured_fraction_theta_max 0.974
_diffrn_measurement_device_type CCD
_diffrn_measurement_method 'area detector'
_diffrn_radiation_monochromator graphite
_diffrn_radiation_source 'fine-focus sealed tube'
_diffrn_radiation_type MoK\a
_diffrn_radiation_wavelength 0.71073
_diffrn_reflns_av_R_equivalents 0.0276
_diffrn_reflns_av_sigmaI/netI 0.0272
_diffrn_reflns_limit_h_max 23
_diffrn_reflns_limit_h_min -23
_diffrn_reflns_limit_k_max 15
_diffrn_reflns_limit_k_min -15
_diffrn_reflns_limit_l_max 24
_diffrn_reflns_limit_l_min -24
_diffrn_reflns_number 33059
_diffrn_reflns_theta_full 28.29
_diffrn_reflns_theta_max 28.29
_diffrn_reflns_theta_min 1.80
_exptl_absorpt_coefficient_mu 3.911
_exptl_absorpt_correction_type semi-empirical
_exptl_absorpt_process_details SADABS
_exptl_crystal_colour yellow
_exptl_crystal_density_diffrn 1.560
_exptl_crystal_density_method 'not measured'
_exptl_crystal_description prism
_exptl_crystal_F_000 1728
_exptl_crystal_size_max 0.4
_exptl_crystal_size_mid 0.3
_exptl_crystal_size_min 0.2
_refine_diff_density_max 1.036
_refine_diff_density_min -0.553
_refine_diff_density_rms 0.081
_refine_ls_abs_structure_details 'Flack H D (1983), Acta Cryst. A39, 876-881'
_refine_ls_abs_structure_Flack 0.102(8)
_refine_ls_extinction_method none
_refine_ls_goodness_of_fit_ref 0.508
_refine_ls_hydrogen_treatment mixed
_refine_ls_matrix_type full
_refine_ls_number_parameters 455
_refine_ls_number_reflns 4625
_refine_ls_number_restraints 1
_refine_ls_restrained_S_all 0.508
_refine_ls_R_factor_all 0.0269
_refine_ls_R_factor_gt 0.0224
_refine_ls_shift/su_max 0.000
_refine_ls_shift/su_mean 0.000
_refine_ls_structure_factor_coef Fsqd
_refine_ls_weighting_details 'calc w=1/[\s^2^(Fo^2^)+(0.0747P)^2^+25.0663P] where P=(Fo^2^+2Fc^2^)/3'
_refine_ls_weighting_scheme calc
_refine_ls_wR_factor_gt 0.0591
_refine_ls_wR_factor_ref 0.0692
_reflns_number_gt 4241
_reflns_number_total 4625
_reflns_threshold_expression >2sigma(I)
_cod_data_source_file ic010760q_2.cif
_cod_data_source_block twf22
_cod_depositor_comments
;
The following automatic conversions were performed:

'_symmetry_cell_setting' value 'Orthorhombic' changed to
'orthorhombic' according to the built-in table from CIF Core
dictionary named 'cif_core.dic' version 2.4.1 from 2010-06-29.

Automatic conversion script
Id: cif_fix_values 1646 2011-03-28 12:23:43Z adriana 
;
_cod_original_cell_volume 3708.1(7)
_cod_database_code 4317621

loop_
_symmetry_equiv_pos_as_xyz
'x, y, z'
'-x, -y, z+1/2'
'x+1/2, -y, z'
'-x+1/2, y, z+1/2'

loop_
_atom_site_label
_atom_site_type_symbol
_atom_site_fract_x
_atom_site_fract_y
_atom_site_fract_z
_atom_site_U_iso_or_equiv
_atom_site_adp_type
_atom_site_occupancy
_atom_site_symmetry_multiplicity
_atom_site_calc_flag
_atom_site_refinement_flags
_atom_site_disorder_assembly
_atom_site_disorder_group
C1 C 0.1021(3) 0.2275(5) 0.1713(3) 0.0356(11) Uani 1 1 d . . .
C2 C 0.1371(3) 0.3124(5) 0.2220(3) 0.0368(11) Uani 1 1 d . . .
C3 C 0.1925(4) 0.2775(6) 0.2718(3) 0.0468(14) Uani 1 1 d . . .
C4 C 0.2246(5) 0.3617(7) 0.3171(5) 0.070(2) Uani 1 1 d . . .
H4 H 0.2604 0.3387 0.3510 0.084 Uiso 1 1 calc R . .
C5 C 0.2043(5) 0.4779(7) 0.3126(5) 0.063(2) Uani 1 1 d . . .
H5 H 0.2273 0.5334 0.3426 0.075 Uiso 1 1 calc R . .
C6 C 0.1507(4) 0.5132(6) 0.2644(4) 0.0549(17) Uani 1 1 d . . .
H6 H 0.1371 0.5924 0.2616 0.066 Uiso 1 1 calc R . .
C7 C 0.1166(4) 0.4303(6) 0.2196(4) 0.0459(13) Uani 1 1 d . . .
H7 H 0.0794 0.4543 0.1874 0.055 Uiso 1 1 calc R . .
C8 C 0.0465(4) -0.1593(5) 0.0336(3) 0.0400(14) Uani 1 1 d . . .
C9 C 0.1233(4) -0.1537(6) 0.0397(4) 0.049(2) Uani 1 1 d . . .
H9 H 0.1484 -0.0857 0.0250 0.059 Uiso 1 1 calc R . .
C10 C 0.1628(4) -0.2475(7) 0.0673(4) 0.060(2) Uani 1 1 d . . .
H10 H 0.2145 -0.2429 0.0708 0.072 Uiso 1 1 calc R . .
C11 C 0.1264(5) -0.3487(8) 0.0900(5) 0.076(3) Uani 1 1 d . . .
H11 H 0.1533 -0.4113 0.1099 0.091 Uiso 1 1 calc R . .
C12 C 0.0492(6) -0.3565(8) 0.0829(7) 0.084(3) Uani 1 1 d . . .
H12 H 0.0242 -0.4246 0.0974 0.101 Uiso 1 1 calc R . .
C13 C 0.0101(4) -0.2621(6) 0.0539(8) 0.0621(18) Uani 1 1 d . . .
H13 H -0.0413 -0.2677 0.0480 0.075 Uiso 1 1 calc R . .
C14 C 0.0307(3) -0.0438(6) -0.1003(3) 0.0371(12) Uani 1 1 d . . .
C15 C 0.0122(4) -0.1386(6) -0.1442(4) 0.0499(16) Uani 1 1 d . . .
H15 H -0.0214 -0.1951 -0.1273 0.060 Uiso 1 1 calc R . .
C16 C 0.0435(5) -0.1501(7) -0.2135(4) 0.0547(17) Uani 1 1 d . . .
H16 H 0.0306 -0.2134 -0.2433 0.066 Uiso 1 1 calc R . .
C17 C 0.0940(4) -0.0661(8) -0.2373(4) 0.0604(18) Uani 1 1 d . . .
H17 H 0.1149 -0.0732 -0.2837 0.072 Uiso 1 1 calc R . .
C18 C 0.1140(4) 0.0289(7) -0.1931(4) 0.0572(17) Uani 1 1 d . . .
H18 H 0.1487 0.0842 -0.2094 0.069 Uiso 1 1 calc R . .
C19 C 0.0820(3) 0.0400(6) -0.1251(4) 0.0441(13) Uani 1 1 d . . .
H19 H 0.0946 0.1037 -0.0954 0.053 Uiso 1 1 calc R . .
C20 C -0.1013(3) -0.0690(5) 0.0008(4) 0.0390(12) Uani 1 1 d . . .
C21 C -0.1478(3) -0.0896(6) -0.0567(4) 0.0458(13) Uani 1 1 d . . .
H21 H -0.1298 -0.0859 -0.1043 0.055 Uiso 1 1 calc R . .
C22 C -0.2221(4) -0.1160(7) -0.0438(5) 0.0566(18) Uani 1 1 d . . .
H22 H -0.2540 -0.1303 -0.0829 0.068 Uiso 1 1 calc R . .
C23 C -0.2491(4) -0.1212(6) 0.0270(5) 0.063(2) Uani 1 1 d . . .
H23 H -0.2986 -0.1417 0.0353 0.076 Uiso 1 1 calc R . .
C24 C -0.2035(5) -0.0965(9) 0.0845(6) 0.080(3) Uani 1 1 d . . .
H24 H -0.2223 -0.0954 0.1320 0.096 Uiso 1 1 calc R . .
C25 C -0.1286(5) -0.0731(9) 0.0715(5) 0.071(2) Uani 1 1 d . . .
H25 H -0.0966 -0.0599 0.1106 0.086 Uiso 1 1 calc R . .
C26 C 0.0239(3) 0.3680(5) -0.0617(5) 0.0451(15) Uani 1 1 d . . .
C27 C 0.0943(4) 0.3909(7) -0.0324(4) 0.0518(15) Uani 1 1 d . . .
H27 H 0.1118 0.3459 0.0066 0.062 Uiso 1 1 calc R . .
C28 C 0.1381(4) 0.4800(8) -0.0609(5) 0.065(2) Uani 1 1 d . . .
H28 H 0.1847 0.4952 -0.0407 0.077 Uiso 1 1 calc R . .
C29 C 0.1133(5) 0.5461(8) -0.1185(6) 0.074(2) Uani 1 1 d . . .
H29 H 0.1430 0.6065 -0.1371 0.089 Uiso 1 1 calc R . .
C30 C 0.0450(6) 0.5240(8) -0.1491(6) 0.076(3) Uani 1 1 d . . .
H30 H 0.0286 0.5687 -0.1887 0.091 Uiso 1 1 calc R . .
C31 C 0.0007(5) 0.4351(7) -0.1211(5) 0.065(2) Uani 1 1 d . . .
H31 H -0.0454 0.4200 -0.1423 0.078 Uiso 1 1 calc R . .
C32 C -0.1011(3) 0.2158(5) -0.0901(4) 0.0424(13) Uani 1 1 d . . .
C33 C -0.0744(4) 0.1832(6) -0.1584(4) 0.0499(15) Uani 1 1 d . . .
H33 H -0.0235 0.1870 -0.1679 0.060 Uiso 1 1 calc R . .
C34 C -0.1228(6) 0.1450(6) -0.2126(5) 0.062(2) Uani 1 1 d . . .
H34 H -0.1045 0.1234 -0.2582 0.075 Uiso 1 1 calc R . .
C35 C -0.1983(5) 0.1392(7) -0.1985(6) 0.072(3) Uani 1 1 d . . .
H35 H -0.2306 0.1132 -0.2348 0.086 Uiso 1 1 calc R . .
C36 C -0.2259(4) 0.1713(7) -0.1319(6) 0.066(2) Uani 1 1 d . . .
H36 H -0.2770 0.1675 -0.1231 0.079 Uiso 1 1 calc R . .
C37 C -0.1779(4) 0.2094(6) -0.0777(5) 0.0542(16) Uani 1 1 d . . .
H37 H -0.1969 0.2310 -0.0323 0.065 Uiso 1 1 calc R . .
C38 C -0.0972(4) 0.3592(5) 0.0398(4) 0.045(2) Uani 1 1 d . . .
C39 C -0.1222(5) 0.4681(7) 0.0162(6) 0.071(2) Uani 1 1 d . . .
H39 H -0.1094 0.4949 -0.0302 0.085 Uiso 1 1 calc R . .
C40 C -0.1662(5) 0.5376(7) 0.0608(10) 0.087(3) Uani 1 1 d . . .
H40 H -0.1828 0.6105 0.0437 0.104 Uiso 1 1 calc R . .
C41 C -0.1859(5) 0.5021(10) 0.1292(7) 0.087(3) Uani 1 1 d . . .
H41 H -0.2144 0.5511 0.1590 0.104 Uiso 1 1 calc R . .
C42 C -0.1630(6) 0.3917(11) 0.1540(6) 0.094(4) Uani 1 1 d . . .
H42 H -0.1775 0.3647 0.1999 0.113 Uiso 1 1 calc R . .
C43 C -0.1175(5) 0.3214(9) 0.1089(5) 0.068(2) Uani 1 1 d . . .
H43 H -0.1009 0.2485 0.1257 0.081 Uiso 1 1 calc R . .
N1 N 0.1190(3) 0.1165(4) 0.1780(3) 0.0410(11) Uani 1 1 d . . .
O1 O 0.0849(2) 0.0421(3) 0.1270(2) 0.0421(9) Uani 1 1 d . . .
O2 O 0.0565(2) 0.2695(3) 0.1207(2) 0.0408(9) Uani 1 1 d . . .
O3 O 0.2154(4) 0.1643(5) 0.2769(3) 0.0617(15) Uani 1 1 d . . .
P1 P -0.03814(8) 0.26375(13) -0.01758(9) 0.0372(3) Uani 1 1 d . . .
P2 P -0.00187(8) -0.03216(12) -0.00636(8) 0.0347(3) Uani 1 1 d . . .
Pt1 Pt 0.024649(9) 0.134195(14) 0.05103(2) 0.03348(6) Uani 1 1 d . . .
H37 H 0.190(4) 0.127(6) 0.262(4) 0.025(18) Uiso 1 1 d . . .

loop_
_atom_site_aniso_label
_atom_site_aniso_U_11
_atom_site_aniso_U_22
_atom_site_aniso_U_33
_atom_site_aniso_U_23
_atom_site_aniso_U_13
_atom_site_aniso_U_12
C1 0.034(3) 0.037(3) 0.036(3) 0.001(2) 0.003(2) 0.000(2)
C2 0.038(3) 0.037(3) 0.036(3) 0.001(2) 0.003(2) -0.002(2)
C3 0.051(3) 0.047(3) 0.043(3) -0.003(3) -0.005(3) -0.001(3)
C4 0.082(6) 0.072(5) 0.056(5) -0.007(4) -0.028(5) 0.005(4)
C5 0.067(5) 0.063(4) 0.058(4) -0.018(4) -0.012(4) -0.009(4)
C6 0.065(4) 0.041(3) 0.059(4) -0.009(3) 0.008(4) 0.001(3)
C7 0.047(3) 0.048(3) 0.043(3) -0.002(3) 0.000(3) 0.002(3)
C8 0.049(3) 0.035(3) 0.036(3) -0.0002(19) -0.001(2) 0.006(3)
C9 0.044(3) 0.045(3) 0.057(6) 0.004(3) 0.000(3) 0.003(2)
C10 0.047(3) 0.075(4) 0.059(6) 0.008(4) 0.002(3) 0.014(3)
C11 0.074(5) 0.075(5) 0.079(6) 0.028(4) 0.003(5) 0.025(4)
C12 0.071(5) 0.066(5) 0.115(9) 0.032(5) -0.002(5) 0.012(4)
C13 0.050(3) 0.055(4) 0.081(5) 0.031(6) -0.015(6) -0.009(3)
C14 0.029(2) 0.045(3) 0.038(3) 0.003(2) -0.001(2) 0.004(2)
C15 0.052(4) 0.050(4) 0.047(4) -0.005(3) 0.001(3) -0.003(3)
C16 0.059(4) 0.061(4) 0.044(4) -0.008(3) -0.003(3) 0.004(4)
C17 0.061(4) 0.080(5) 0.040(3) 0.004(3) 0.007(3) 0.007(4)
C18 0.044(3) 0.069(4) 0.058(4) 0.012(4) 0.008(3) -0.002(3)
C19 0.040(3) 0.042(3) 0.050(3) 0.002(3) 0.003(3) -0.002(2)
C20 0.031(3) 0.037(3) 0.049(3) -0.001(2) -0.002(3) 0.001(2)
C21 0.038(3) 0.048(3) 0.051(3) 0.004(3) -0.003(3) -0.003(3)
C22 0.037(3) 0.061(4) 0.072(5) 0.004(4) -0.009(3) -0.006(3)
C23 0.033(3) 0.056(4) 0.100(7) -0.012(4) 0.016(3) -0.009(3)
C24 0.060(5) 0.095(6) 0.086(6) -0.016(5) 0.029(5) -0.003(5)
C25 0.058(4) 0.099(6) 0.058(6) -0.017(4) 0.013(4) -0.015(4)
C26 0.040(3) 0.037(3) 0.058(4) -0.005(3) 0.001(3) 0.001(2)
C27 0.044(3) 0.060(4) 0.052(4) 0.003(3) 0.000(3) -0.005(3)
C28 0.045(4) 0.074(5) 0.075(5) 0.000(4) 0.005(4) -0.014(4)
C29 0.067(5) 0.057(5) 0.098(7) 0.015(5) 0.013(5) -0.014(4)
C30 0.084(6) 0.061(5) 0.084(6) 0.034(5) -0.009(5) -0.009(4)
C31 0.057(4) 0.058(4) 0.079(5) 0.025(4) -0.015(4) -0.005(4)
C32 0.046(3) 0.033(3) 0.049(3) 0.005(2) -0.013(3) 0.001(2)
C33 0.057(4) 0.045(4) 0.049(4) 0.000(3) -0.008(3) 0.010(3)
C34 0.085(6) 0.050(4) 0.053(4) -0.004(3) -0.018(4) 0.006(4)
C35 0.080(6) 0.048(4) 0.087(7) -0.001(4) -0.048(6) 0.000(3)
C36 0.051(4) 0.053(4) 0.093(6) -0.001(4) -0.023(4) -0.005(3)
C37 0.045(3) 0.049(4) 0.069(4) 0.000(3) -0.012(3) -0.005(3)
C38 0.033(3) 0.045(3) 0.055(6) -0.009(3) 0.001(3) -0.001(2)
C39 0.066(5) 0.042(4) 0.103(6) 0.004(4) 0.013(4) 0.013(3)
C40 0.065(4) 0.052(4) 0.143(10) -0.008(8) 0.015(8) 0.009(3)
C41 0.063(5) 0.086(6) 0.112(8) -0.042(6) 0.008(6) 0.013(5)
C42 0.068(6) 0.142(10) 0.073(6) -0.031(7) 0.009(5) 0.028(6)
C43 0.059(5) 0.077(5) 0.066(5) 0.000(4) 0.002(4) 0.014(4)
N1 0.045(3) 0.041(2) 0.037(3) 0.000(2) -0.006(2) 0.001(2)
O1 0.050(2) 0.0300(18) 0.046(2) -0.0014(17) -0.0136(19) 0.0030(16)
O2 0.048(2) 0.0344(19) 0.040(2) -0.0010(17) -0.0098(18) 0.0023(17)
O3 0.069(4) 0.054(3) 0.062(3) -0.007(3) -0.030(3) 0.010(3)
P1 0.0344(6) 0.0338(7) 0.0434(8) -0.0004(6) -0.0054(6) 0.0005(5)
P2 0.0320(6) 0.0331(7) 0.0390(7) -0.0011(6) -0.0010(6) -0.0009(6)
Pt1 0.03308(9) 0.03153(9) 0.03582(10) -0.00031(15) -0.00460(12) 0.00023(6)

loop_
_atom_type_symbol
_atom_type_description
_atom_type_scat_dispersion_real
_atom_type_scat_dispersion_imag
_atom_type_scat_source
C C 0.0033 0.0016 'International Tables Vol C Tables 4.2.6.8 and 6.1.1.4'
H H 0.0000 0.0000 'International Tables Vol C Tables 4.2.6.8 and 6.1.1.4'
N N 0.0061 0.0033 'International Tables Vol C Tables 4.2.6.8 and 6.1.1.4'
O O 0.0106 0.0060 'International Tables Vol C Tables 4.2.6.8 and 6.1.1.4'
P P 0.1023 0.0942 'International Tables Vol C Tables 4.2.6.8 and 6.1.1.4'
Pt Pt -1.7033 8.3905 'International Tables Vol C Tables 4.2.6.8 and 6.1.1.4'

loop_
_geom_angle_atom_site_label_1
_geom_angle_atom_site_label_2
_geom_angle_atom_site_label_3
_geom_angle
_geom_angle_site_symmetry_1
_geom_angle_site_symmetry_3
_geom_angle_publ_flag
N1 C1 O2 124.0(5) . . ?
N1 C1 C2 118.1(5) . . ?
O2 C1 C2 117.9(5) . . ?
C7 C2 C3 118.7(6) . . ?
C7 C2 C1 119.6(5) . . ?
C3 C2 C1 121.7(5) . . ?
O3 C3 C4 118.9(6) . . ?
O3 C3 C2 121.9(6) . . ?
C4 C3 C2 119.2(6) . . ?
C5 C4 C3 120.9(7) . . ?
C6 C5 C4 120.5(7) . . ?
C5 C6 C7 119.7(7) . . ?
C2 C7 C6 121.0(6) . . ?
C9 C8 C13 119.1(6) . . ?
C9 C8 P2 117.9(5) . . ?
C13 C8 P2 122.9(5) . . ?
C10 C9 C8 120.6(7) . . ?
C9 C10 C11 120.5(7) . . ?
C10 C11 C12 119.6(7) . . ?
C13 C12 C11 119.4(8) . . ?
C12 C13 C8 120.9(7) . . ?
C15 C14 C19 119.9(6) . . ?
C15 C14 P2 121.8(5) . . ?
C19 C14 P2 117.9(5) . . ?
C14 C15 C16 120.3(7) . . ?
C17 C16 C15 119.2(7) . . ?
C16 C17 C18 121.1(7) . . ?
C19 C18 C17 119.2(7) . . ?
C18 C19 C14 120.4(6) . . ?
C21 C20 C25 119.9(6) . . ?
C21 C20 P2 125.4(5) . . ?
C25 C20 P2 114.7(6) . . ?
C20 C21 C22 119.7(7) . . ?
C23 C22 C21 120.3(7) . . ?
C24 C23 C22 120.3(7) . . ?
C23 C24 C25 119.1(8) . . ?
C20 C25 C24 120.6(8) . . ?
C31 C26 C27 118.0(7) . . ?
C31 C26 P1 121.3(5) . . ?
C27 C26 P1 120.4(6) . . ?
C28 C27 C26 120.3(7) . . ?
C29 C28 C27 120.4(8) . . ?
C28 C29 C30 120.4(8) . . ?
C29 C30 C31 119.8(8) . . ?
C30 C31 C26 121.1(8) . . ?
C33 C32 C37 118.2(6) . . ?
C33 C32 P1 121.3(5) . . ?
C37 C32 P1 120.5(6) . . ?
C34 C33 C32 120.6(7) . . ?
C35 C34 C33 119.8(8) . . ?
C36 C35 C34 120.7(7) . . ?
C35 C36 C37 119.7(8) . . ?
C36 C37 C32 120.9(8) . . ?
C39 C38 C43 118.4(7) . . ?
C39 C38 P1 122.2(6) . . ?
C43 C38 P1 119.4(6) . . ?
C38 C39 C40 120.6(10) . . ?
C41 C40 C39 121.6(10) . . ?
C40 C41 C42 119.2(9) . . ?
C41 C42 C43 119.2(11) . . ?
C38 C43 C42 121.0(9) . . ?
C1 N1 O1 114.7(5) . . ?
N1 O1 Pt1 112.2(3) . . ?
C1 O2 Pt1 109.6(3) . . ?
C26 P1 C32 104.5(3) . . ?
C26 P1 C38 103.0(3) . . ?
C32 P1 C38 103.4(3) . . ?
C26 P1 Pt1 111.6(2) . . ?
C32 P1 Pt1 121.68(19) . . ?
C38 P1 Pt1 110.8(2) . . ?
C14 P2 C8 99.7(3) . . ?
C14 P2 C20 111.3(3) . . ?
C8 P2 C20 104.7(3) . . ?
C14 P2 Pt1 116.2(2) . . ?
C8 P2 Pt1 112.2(2) . . ?
C20 P2 Pt1 111.7(2) . . ?
O1 Pt1 O2 79.21(15) . . ?
O1 Pt1 P2 90.14(11) . . ?
O2 Pt1 P2 169.10(12) . . ?
O1 Pt1 P1 169.12(12) . . ?
O2 Pt1 P1 89.99(12) . . ?
P2 Pt1 P1 100.59(6) . . ?

loop_
_geom_bond_atom_site_label_1
_geom_bond_atom_site_label_2
_geom_bond_distance
_geom_bond_site_symmetry_2
_geom_bond_publ_flag
C1 N1 1.297(7) . ?
C1 O2 1.322(7) . ?
C1 C2 1.476(8) . ?
C2 C7 1.383(9) . ?
C2 C3 1.404(8) . ?
C3 O3 1.349(8) . ?
C3 C4 1.388(10) . ?
C4 C5 1.366(11) . ?
C5 C6 1.363(11) . ?
C6 C7 1.387(10) . ?
C8 C9 1.383(10) . ?
C8 C13 1.384(9) . ?
C8 P2 1.831(6) . ?
C9 C10 1.372(10) . ?
C10 C11 1.381(12) . ?
C11 C12 1.394(14) . ?
C12 C13 1.383(11) . ?
C14 C15 1.379(9) . ?
C14 C19 1.396(8) . ?
C14 P2 1.820(6) . ?
C15 C16 1.392(11) . ?
C16 C17 1.383(12) . ?
C17 C18 1.391(12) . ?
C18 C19 1.376(10) . ?
C20 C21 1.361(9) . ?
C20 C25 1.383(11) . ?
C20 P2 1.836(6) . ?
C21 C22 1.386(10) . ?
C22 C23 1.382(12) . ?
C23 C24 1.361(13) . ?
C24 C25 1.389(12) . ?
C26 C31 1.389(11) . ?
C26 C27 1.395(10) . ?
C26 P1 1.811(7) . ?
C27 C28 1.379(11) . ?
C28 C29 1.366(13) . ?
C29 C30 1.369(13) . ?
C30 C31 1.380(11) . ?
C32 C33 1.387(10) . ?
C32 C37 1.397(9) . ?
C32 P1 1.824(6) . ?
C33 C34 1.387(10) . ?
C34 C35 1.378(14) . ?
C35 C36 1.364(15) . ?
C36 C37 1.383(10) . ?
C38 C39 1.380(10) . ?
C38 C43 1.382(12) . ?
C38 P1 1.840(7) . ?
C39 C40 1.381(14) . ?
C40 C41 1.36(2) . ?
C41 C42 1.391(16) . ?
C42 C43 1.406(12) . ?
N1 O1 1.398(6) . ?
O1 Pt1 2.045(4) . ?
O2 Pt1 2.072(4) . ?
P1 Pt1 2.2335(15) . ?
P2 Pt1 2.2062(14) . ?

loop_
_geom_torsion_atom_site_label_1
_geom_torsion_atom_site_label_2
_geom_torsion_atom_site_label_3
_geom_torsion_atom_site_label_4
_geom_torsion
_geom_torsion_site_symmetry_1
_geom_torsion_site_symmetry_2
_geom_torsion_site_symmetry_3
_geom_torsion_site_symmetry_4
_geom_torsion_publ_flag
N1 C1 C2 C7 -175.7(6) . . . . ?
O2 C1 C2 C7 5.5(8) . . . . ?
N1 C1 C2 C3 6.1(8) . . . . ?
O2 C1 C2 C3 -172.7(5) . . . . ?
C7 C2 C3 O3 -179.7(6) . . . . ?
C1 C2 C3 O3 -1.5(10) . . . . ?
C7 C2 C3 C4 0.3(10) . . . . ?
C1 C2 C3 C4 178.6(7) . . . . ?
O3 C3 C4 C5 178.4(8) . . . . ?
C2 C3 C4 C5 -1.6(13) . . . . ?
C3 C4 C5 C6 1.5(14) . . . . ?
C4 C5 C6 C7 -0.1(13) . . . . ?
C3 C2 C7 C6 1.1(9) . . . . ?
C1 C2 C7 C6 -177.2(6) . . . . ?
C5 C6 C7 C2 -1.2(11) . . . . ?
C13 C8 C9 C10 -1.7(12) . . . . ?
P2 C8 C9 C10 -178.2(6) . . . . ?
C8 C9 C10 C11 -0.5(12) . . . . ?
C9 C10 C11 C12 1.8(15) . . . . ?
C10 C11 C12 C13 -0.7(18) . . . . ?
C11 C12 C13 C8 -2(2) . . . . ?
C9 C8 C13 C12 2.7(17) . . . . ?
P2 C8 C13 C12 179.0(10) . . . . ?
C19 C14 C15 C16 -1.1(10) . . . . ?
P2 C14 C15 C16 -174.2(6) . . . . ?
C14 C15 C16 C17 0.8(12) . . . . ?
C15 C16 C17 C18 0.2(12) . . . . ?
C16 C17 C18 C19 -1.0(12) . . . . ?
C17 C18 C19 C14 0.7(10) . . . . ?
C15 C14 C19 C18 0.3(9) . . . . ?
P2 C14 C19 C18 173.6(5) . . . . ?
C25 C20 C21 C22 -0.9(11) . . . . ?
P2 C20 C21 C22 -179.6(5) . . . . ?
C20 C21 C22 C23 0.2(11) . . . . ?
C21 C22 C23 C24 2.2(12) . . . . ?
C22 C23 C24 C25 -3.9(14) . . . . ?
C21 C20 C25 C24 -0.8(14) . . . . ?
P2 C20 C25 C24 178.1(8) . . . . ?
C23 C24 C25 C20 3.1(15) . . . . ?
C31 C26 C27 C28 1.7(12) . . . . ?
P1 C26 C27 C28 -172.4(6) . . . . ?
C26 C27 C28 C29 -0.6(13) . . . . ?
C27 C28 C29 C30 -0.6(15) . . . . ?
C28 C29 C30 C31 0.6(16) . . . . ?
C29 C30 C31 C26 0.5(16) . . . . ?
C27 C26 C31 C30 -1.7(13) . . . . ?
P1 C26 C31 C30 172.4(8) . . . . ?
C37 C32 C33 C34 -0.2(10) . . . . ?
P1 C32 C33 C34 178.9(5) . . . . ?
C32 C33 C34 C35 0.0(11) . . . . ?
C33 C34 C35 C36 0.4(12) . . . . ?
C34 C35 C36 C37 -0.4(12) . . . . ?
C35 C36 C37 C32 0.1(12) . . . . ?
C33 C32 C37 C36 0.2(10) . . . . ?
P1 C32 C37 C36 -178.9(6) . . . . ?
C43 C38 C39 C40 0.3(13) . . . . ?
P1 C38 C39 C40 -179.7(7) . . . . ?
C38 C39 C40 C41 0.4(15) . . . . ?
C39 C40 C41 C42 -1.8(16) . . . . ?
C40 C41 C42 C43 2.5(16) . . . . ?
C39 C38 C43 C42 0.3(13) . . . . ?
P1 C38 C43 C42 -179.6(7) . . . . ?
C41 C42 C43 C38 -1.7(15) . . . . ?
O2 C1 N1 O1 0.0(8) . . . . ?
C2 C1 N1 O1 -178.7(5) . . . . ?
C1 N1 O1 Pt1 4.8(6) . . . . ?
N1 C1 O2 Pt1 -4.6(7) . . . . ?
C2 C1 O2 Pt1 174.1(4) . . . . ?
C31 C26 P1 C32 29.3(7) . . . . ?
C27 C26 P1 C32 -156.8(6) . . . . ?
C31 C26 P1 C38 -78.6(7) . . . . ?
C27 C26 P1 C38 95.3(6) . . . . ?
C31 C26 P1 Pt1 162.5(6) . . . . ?
C27 C26 P1 Pt1 -23.5(6) . . . . ?
C33 C32 P1 C26 46.4(6) . . . . ?
C37 C32 P1 C26 -134.5(5) . . . . ?
C33 C32 P1 C38 154.0(5) . . . . ?
C37 C32 P1 C38 -27.0(6) . . . . ?
C33 C32 P1 Pt1 -80.9(5) . . . . ?
C37 C32 P1 Pt1 98.2(5) . . . . ?
C39 C38 P1 C26 39.1(7) . . . . ?
C43 C38 P1 C26 -141.0(6) . . . . ?
C39 C38 P1 C32 -69.6(7) . . . . ?
C43 C38 P1 C32 110.3(6) . . . . ?
C39 C38 P1 Pt1 158.5(6) . . . . ?
C43 C38 P1 Pt1 -21.6(7) . . . . ?
C15 C14 P2 C8 65.1(6) . . . . ?
C19 C14 P2 C8 -108.1(5) . . . . ?
C15 C14 P2 C20 -44.9(6) . . . . ?
C19 C14 P2 C20 141.9(5) . . . . ?
C15 C14 P2 Pt1 -174.2(5) . . . . ?
C19 C14 P2 Pt1 12.6(5) . . . . ?
C9 C8 P2 C14 68.5(5) . . . . ?
C13 C8 P2 C14 -107.8(9) . . . . ?
C9 C8 P2 C20 -176.3(5) . . . . ?
C13 C8 P2 C20 7.4(9) . . . . ?
C9 C8 P2 Pt1 -55.0(5) . . . . ?
C13 C8 P2 Pt1 128.6(8) . . . . ?
C21 C20 P2 C14 -7.0(7) . . . . ?
C25 C20 P2 C14 174.2(6) . . . . ?
C21 C20 P2 C8 -113.7(6) . . . . ?
C25 C20 P2 C8 67.5(7) . . . . ?
C21 C20 P2 Pt1 124.6(5) . . . . ?
C25 C20 P2 Pt1 -54.1(7) . . . . ?
N1 O1 Pt1 O2 -5.5(4) . . . . ?
N1 O1 Pt1 P2 176.9(4) . . . . ?
N1 O1 Pt1 P1 -12.5(10) . . . . ?
C1 O2 Pt1 O1 5.3(4) . . . . ?
C1 O2 Pt1 P2 18.0(9) . . . . ?
C1 O2 Pt1 P1 -176.1(4) . . . . ?
C14 P2 Pt1 O1 -118.9(2) . . . . ?
C8 P2 Pt1 O1 -5.2(3) . . . . ?
C20 P2 Pt1 O1 112.0(3) . . . . ?
C14 P2 Pt1 O2 -131.4(7) . . . . ?
C8 P2 Pt1 O2 -17.7(7) . . . . ?
C20 P2 Pt1 O2 99.5(7) . . . . ?
C14 P2 Pt1 P1 62.9(2) . . . . ?
C8 P2 Pt1 P1 176.6(2) . . . . ?
C20 P2 Pt1 P1 -66.2(2) . . . . ?
C26 P1 Pt1 O1 73.1(8) . . . . ?
C32 P1 Pt1 O1 -162.9(8) . . . . ?
C38 P1 Pt1 O1 -41.1(8) . . . . ?
C26 P1 Pt1 O2 66.2(3) . . . . ?
C32 P1 Pt1 O2 -169.8(3) . . . . ?
C38 P1 Pt1 O2 -48.0(3) . . . . ?
C26 P1 Pt1 P2 -116.5(3) . . . . ?
C32 P1 Pt1 P2 7.5(3) . . . . ?
C38 P1 Pt1 P2 129.3(2) . . . . ?
